data_9004740
loop_
_publ_author_name
'Locock, A. J.'
'Burns, P. C.'

_publ_section_title
;Crystal structures and synthesis of the copper-dominant members of the
 autunite and meta-autunite groups: Torbernite, zeunerite, metatorbernite and
 metazeunerite
;
_journal_name_full 'The Canadian Mineralogist'
_journal_page_first 489
_journal_page_last 502
_journal_paper_doi 10.2113/gscanmin.41.2.489
_journal_volume 41
_journal_year 2003
_chemical_formula_sum 'As2 Cu H16 O20 U2'
_chemical_name_mineral Metazeunerite
_space_group_IT_number 85
_symmetry_space_group_name_Hall '-P 4a'
_symmetry_space_group_name_H-M 'P 4/n :2'
_cell_angle_alpha 90
_cell_angle_beta 90
_cell_angle_gamma 90
_cell_formula_units_Z 2
_cell_length_a 7.1094
_cell_length_b 7.1094
_cell_length_c 17.416
_cell_volume 880.267
_database_code_amcsd 0005833
_exptl_crystal_density_diffrn 3.869
_cod_original_sg_symbol_H-M 'P 4/n'
_cod_original_formula_sum 'U2 Cu As2 O20 H16'
_cod_database_code 9004740

loop_
_space_group_symop_operation_xyz
x,y,z
1/2+y,-x,-z
1/2-y,x,z
1/2+x,1/2+y,-z
1/2-x,1/2-y,z
-y,1/2+x,-z
y,1/2-x,z
-x,-y,-z

loop_
_atom_site_aniso_label
_atom_site_aniso_U_11
_atom_site_aniso_U_22
_atom_site_aniso_U_33
_atom_site_aniso_U_12
_atom_site_aniso_U_13
_atom_site_aniso_U_23
U1 0.00900 0.00900 0.01100 0.00000 0.00000 0.00000
U2 0.00800 0.00800 0.00900 0.00000 0.00000 0.00000
Cu 0.01700 0.01700 0.01700 0.00000 0.00000 0.00000
As1 0.00900 0.00900 0.01200 0.00000 0.00000 0.00000
As2 0.00800 0.00800 0.01100 0.00000 0.00000 0.00000
O1 0.02200 0.02200 0.01100 0.00000 0.00000 0.00000
O2 0.02900 0.02900 0.01400 0.00000 0.00000 0.00000
O3 0.02300 0.02300 0.00700 0.00000 0.00000 0.00000
O4 0.02100 0.02100 0.01100 0.00000 0.00000 0.00000
O5 0.02500 0.01000 0.01900 -0.00200 -0.00400 -0.00300
O6 0.02200 0.01000 0.01500 -0.00100 0.00500 -0.00100
OW7 0.01800 0.02900 0.02100 -0.00300 -0.00100 0.00000
OW8 0.03300 0.03200 0.02100 -0.00700 -0.00100 -0.00400

loop_
_atom_site_label
_atom_site_fract_x
_atom_site_fract_y
_atom_site_fract_z
_atom_site_U_iso_or_equiv
_atom_site_type_symbol
_atom_site_attached_hydrogens
U1 0.25000 0.25000 0.05610 0.01000 U 0
U2 0.25000 0.25000 0.55450 0.09000 U 0
Cu 0.25000 0.25000 0.31110 0.01700 Cu 0
As1 0.25000 0.75000 0.00000 0.01000 As 0
As2 0.25000 0.75000 0.50000 0.00900 As 0
O1 0.25000 0.25000 0.45150 0.01900 O 0
O2 0.25000 0.25000 -0.04520 0.02400 O 0
O3 0.25000 0.25000 0.65620 0.01700 O 0
O4 0.25000 0.25000 0.15920 0.01700 O 0
O5 0.29380 0.93290 0.05800 0.01800 O 0
O6 0.19490 0.93270 0.55720 0.01600 O 0
OW7 0.52230 0.28560 0.30960 0.02300 O 0
OW8 0.35340 0.50750 -0.19400 0.02900 O 0
H1 0.37800 0.57000 -0.14700 0.05000 H 0
H2 0.57700 0.34900 0.35100 0.05000 H 0
H3 0.57500 0.34800 0.26600 0.05000 H 0
H4 0.21800 0.50700 -0.19900 0.05000 H 0

loop_
_cod_changelog_entry_id
_cod_changelog_entry_author
_cod_changelog_entry_date
_cod_changelog_entry_text
1
;cod-tools version 3.8.0
Id: cif_guess_AMCSD_atom_types 9574 2023-05-10 09:00:05Z saulius
;
2023-05-10T18:49:32+03:00
;Derived atom types and hydrogen counts
from atom names that follow the AMCSD naming convention
(Wat == water, O-H == hydroxyl).
;

loop_
_cod_related_entry_id
_cod_related_entry_database
_cod_related_entry_code
1 AMCSD 0005833
